data_2022957
loop_
_publ_author_name
'Suyunov, Jabbor'
'Torambetov, Batirbay'
'Turaev, Khayit'
'Kadirova, Shakhnoza'
'Alimnazarov, Bekmurod'
'Ashurov, Jamshid'

_publ_section_title
;
 Synthesis, crystal structure and Hirshfeld surface analysis of a cadmium
 complex of naphthalene-1,5-disulfonate and o-phenylenediamine
;
_journal_coeditor_code DJ2067
_journal_issue 12
_journal_name_full 'Acta Crystallographica Section E Crystallographic Communications'
_journal_page_first 1190
_journal_page_last 1193
_journal_paper_doi 10.1107/S2056989023010125
_journal_volume 79
_journal_year 2023
_chemical_formula_iupac '[Cd (C6 H8 N2)4] (C10 H6 O6 S2)'
_chemical_formula_moiety 'C24 H32 Cd N8 2+, C10 H6 O6 S2 2-'
_chemical_formula_sum 'C34 H38 Cd N8 O6 S2'
_chemical_formula_weight 831.24
_chemical_name_systematic
'Bis(benzene-1,2-diamine-\k^2^<i>N</i>,<i>N</i>')bis(benzene-1,2-diamine-\k<i>N</i>)cadmium(II) naphthalene-1,5-disulfonate'
_space_group_crystal_system monoclinic
_space_group_IT_number 15
_space_group_name_Hall '-C 2yc'
_space_group_name_H-M_alt 'C 1 2/c 1'
_atom_sites_solution_hydrogens mixed
_atom_sites_solution_primary dual
_audit_creation_method
;
Olex2 1.5
(compiled 2022.04.07 svn.rca3783a0 for OlexSys, GUI svn.r6498)
;
_cell_angle_alpha 90
_cell_angle_beta 103.8580(10)
_cell_angle_gamma 90
_cell_formula_units_Z 4
_cell_length_a 23.5743(2)
_cell_length_b 7.72860(10)
_cell_length_c 19.7260(2)
_cell_measurement_reflns_used 13387
_cell_measurement_temperature 293(2)
_cell_measurement_theta_max 71.2930
_cell_measurement_theta_min 3.8510
_cell_volume 3489.39(7)
_computing_cell_refinement
;
CrysAlisPro 1.171.42.89a (Rigaku OD, 2022)
;
_computing_data_collection
;
CrysAlisPro 1.171.42.89a (Rigaku OD, 2022)
;
_computing_data_reduction
;
CrysAlisPro 1.171.42.89a (Rigaku OD, 2022)
;
_computing_molecular_graphics
;
Olex2 1.5 (Dolomanov <i>et al.</i>,  2009)
;
_computing_publication_material
;
Olex2 1.5 (Dolomanov <i>et al.</i>,  2009)
;
_computing_structure_refinement
;
<i>SHELXL2018/3</i> (Sheldrick, 2015b)
;
_computing_structure_solution
;
<i>SHELXT2018/2</i> (Sheldrick, 2015a)
;
_diffrn_ambient_temperature 293(2)
_diffrn_detector 'Hybrid Pixel Array Detector'
_diffrn_detector_area_resol_mean 10.0000
_diffrn_measured_fraction_theta_full 1.000
_diffrn_measured_fraction_theta_max 0.996
_diffrn_measurement_device 'four-circle diffractometer'
_diffrn_measurement_device_type 'XtaLAB Synergy, Single source at home/near, HyPix3000'
_diffrn_measurement_method '\w scans'
_diffrn_radiation_monochromator mirror
_diffrn_radiation_probe x-ray
_diffrn_radiation_type 'Cu K\a'
_diffrn_radiation_wavelength 1.54184
_diffrn_reflns_av_R_equivalents 0.0298
_diffrn_reflns_av_unetI/netI 0.0201
_diffrn_reflns_limit_h_max 28
_diffrn_reflns_limit_h_min -23
_diffrn_reflns_limit_k_max 9
_diffrn_reflns_limit_k_min -9
_diffrn_reflns_limit_l_max 24
_diffrn_reflns_limit_l_min -24
_diffrn_reflns_number 16542
_diffrn_reflns_theta_full 67.684
_diffrn_reflns_theta_max 71.426
_diffrn_reflns_theta_min 3.863
_diffrn_source 'micro-focus sealed X-ray tube'
_exptl_absorpt_coefficient_mu 6.618
_exptl_absorpt_correction_T_max 1.00000
_exptl_absorpt_correction_T_min 0.69753
_exptl_absorpt_correction_type multi-scan
_exptl_absorpt_process_details
;
(CrysAlisPro; Rigaku OD, 2023)
;
_exptl_crystal_colour colourless
_exptl_crystal_density_diffrn 1.582
_exptl_crystal_description block
_exptl_crystal_F_000 1704
_exptl_crystal_size_max 0.3
_exptl_crystal_size_mid 0.26
_exptl_crystal_size_min 0.2
_refine_diff_density_max 0.293
_refine_diff_density_min -0.506
_refine_ls_extinction_coef 0.00060(3)
_refine_ls_extinction_expression Fc^*^=kFc[1+0.001xFc^2^\l^3^/sin(2\q)]^-1/4^
_refine_ls_extinction_method
;
<i>SHELXL2018/3</i> (Sheldrick, 2015b)
;
_refine_ls_goodness_of_fit_ref 1.040
_refine_ls_hydrogen_treatment mixed
_refine_ls_matrix_type full
_refine_ls_number_parameters 264
_refine_ls_number_reflns 3390
_refine_ls_number_restraints 0
_refine_ls_restrained_S_all 1.040
_refine_ls_R_factor_all 0.0230
_refine_ls_R_factor_gt 0.0225
_refine_ls_shift/su_max 0.001
_refine_ls_shift/su_mean 0.000
_refine_ls_structure_factor_coef Fsqd
_refine_ls_weighting_details 'w=1/[\s^2^(Fo^2^)+(0.0374P)^2^+1.6331P] where P=(Fo^2^+2Fc^2^)/3'
_refine_ls_weighting_scheme calc
_refine_ls_wR_factor_gt 0.0602
_refine_ls_wR_factor_ref 0.0605
_reflns_number_gt 3298
_reflns_number_total 3390
_reflns_threshold_expression 'I > 2\s(I)'
_cod_data_source_file dj2067sup1.cif
_cod_data_source_block I
_cod_database_code 2022957
_shelx_space_group_comment
;
The symmetry employed for this shelxl refinement is uniquely defined
by the following loop, which should always be used as a source of
symmetry information in preference to the above space-group names.
They are only intended as comments.
;
_shelx_estimated_absorpt_t_min 0.241
_shelx_estimated_absorpt_t_max 0.351

loop_
_space_group_symop_operation_xyz
'x, y, z'
'-x, y, -z+1/2'
'x+1/2, y+1/2, z'
'-x+1/2, y+1/2, -z+1/2'
'-x, -y, -z'
'x, -y, z-1/2'
'-x+1/2, -y+1/2, -z'
'x+1/2, -y+1/2, z-1/2'

loop_
_atom_site_type_symbol
_atom_site_label
_atom_site_fract_x
_atom_site_fract_y
_atom_site_fract_z
_atom_site_U_iso_or_equiv
_atom_site_adp_type
_atom_site_calc_flag
_atom_site_occupancy
_atom_site_disorder_assembly
_atom_site_disorder_group
Cd Cd1 0.500000 0.30368(2) 0.750000 0.03390(8) Uani d 1 . .
S S1 0.57283(2) 0.75940(6) 0.64093(2) 0.03278(11) Uani d 1 . .
O O3 0.63434(6) 0.7592(2) 0.67223(8) 0.0538(4) Uani d 1 . .
O O2 0.53752(7) 0.82032(19) 0.68767(7) 0.0461(4) Uani d 1 . .
O O1 0.55070(7) 0.59515(18) 0.60921(8) 0.0471(3) Uani d 1 . .
N N3 0.55688(7) 0.5428(2) 0.81048(8) 0.0324(3) Uani d 1 . .
N N1 0.56647(7) 0.2566(2) 0.68088(9) 0.0359(3) Uani d 1 . .
N N2 0.57034(7) 0.0874(2) 0.80405(10) 0.0412(4) Uani d 1 . .
C C17 0.50295(7) 0.9405(2) 0.52814(8) 0.0264(3) Uani d 1 . .
C C7 0.61049(7) 0.5314(2) 0.86432(8) 0.0320(4) Uani d 1 . .
N N4 0.55812(9) 0.3778(3) 0.93793(11) 0.0553(5) Uani d 1 . .
C C15 0.60837(7) 0.9911(2) 0.55757(9) 0.0334(4) Uani d 1 . .
H H15 0.645358 0.968869 0.585633 0.040 Uiso calc 1 . .
C C16 0.56084(7) 0.9092(2) 0.57062(8) 0.0277(3) Uani d 1 . .
C C13 0.54760(8) 1.1410(3) 0.46009(9) 0.0341(4) Uani d 1 . .
H H13 0.543889 1.218105 0.423086 0.041 Uiso calc 1 . .
C C14 0.60174(8) 1.1089(3) 0.50191(10) 0.0382(4) Uani d 1 . .
H H14 0.634285 1.165022 0.493536 0.046 Uiso calc 1 . .
C C12 0.60984(8) 0.4504(3) 0.92721(9) 0.0391(4) Uani d 1 . .
C C6 0.62457(8) 0.1375(2) 0.78897(10) 0.0361(4) Uani d 1 . .
C C1 0.62273(8) 0.2241(2) 0.72671(10) 0.0348(4) Uani d 1 . .
C C2 0.67355(10) 0.2866(3) 0.71257(13) 0.0493(5) Uani d 1 . .
H H2 0.672048 0.345609 0.671084 0.059 Uiso calc 1 . .
C C8 0.66153(9) 0.5986(3) 0.85278(11) 0.0468(5) Uani d 1 . .
H H8 0.661275 0.653233 0.810709 0.056 Uiso calc 1 . .
C C5 0.67805(9) 0.1121(3) 0.83592(12) 0.0506(5) Uani d 1 . .
H H5 0.679763 0.052972 0.877417 0.061 Uiso calc 1 . .
C C11 0.66247(10) 0.4376(3) 0.97790(12) 0.0572(6) Uani d 1 . .
H H11 0.663070 0.383961 1.020270 0.069 Uiso calc 1 . .
C C3 0.72678(10) 0.2621(4) 0.75990(16) 0.0609(6) Uani d 1 . .
H H3 0.760948 0.304468 0.750326 0.073 Uiso calc 1 . .
C C4 0.72872(10) 0.1742(3) 0.82129(15) 0.0619(7) Uani d 1 . .
H H4 0.764382 0.156738 0.853024 0.074 Uiso calc 1 . .
C C9 0.71343(10) 0.5848(4) 0.90398(14) 0.0677(7) Uani d 1 . .
H H9 0.747926 0.630189 0.896406 0.081 Uiso calc 1 . .
C C10 0.71319(11) 0.5032(4) 0.96591(14) 0.0718(8) Uani d 1 . .
H H10 0.747871 0.492453 1.000044 0.086 Uiso calc 1 . .
H H3A 0.5610(10) 0.613(4) 0.7782(13) 0.049(7) Uiso d 1 . .
H H2A 0.5562(12) 0.003(4) 0.7824(14) 0.063(8) Uiso d 1 . .
H H1A 0.5530(11) 0.162(4) 0.6578(13) 0.051(7) Uiso d 1 . .
H H1B 0.5681(12) 0.337(4) 0.6538(15) 0.064(9) Uiso d 1 . .
H H3B 0.5317(11) 0.593(3) 0.8244(13) 0.054(7) Uiso d 1 . .
H H4A 0.5264(13) 0.448(4) 0.9240(14) 0.064(8) Uiso d 1 . .
H H2B 0.5746(12) 0.072(4) 0.8486(16) 0.071(9) Uiso d 1 . .
H H4B 0.5614(16) 0.361(5) 0.980(2) 0.102(13) Uiso d 1 . .

loop_
_atom_site_aniso_label
_atom_site_aniso_U_11
_atom_site_aniso_U_22
_atom_site_aniso_U_33
_atom_site_aniso_U_12
_atom_site_aniso_U_13
_atom_site_aniso_U_23
Cd1 0.02348(11) 0.03120(12) 0.04631(12) 0.000 0.00697(7) 0.000
S1 0.0289(2) 0.0389(2) 0.0286(2) 0.00213(17) 0.00313(16) 0.00811(16)
O3 0.0305(7) 0.0741(10) 0.0503(9) 0.0027(7) -0.0035(6) 0.0233(8)
O2 0.0478(8) 0.0612(10) 0.0323(7) 0.0017(6) 0.0153(6) 0.0050(6)
O1 0.0549(9) 0.0323(7) 0.0501(8) 0.0017(6) 0.0044(6) 0.0089(6)
N3 0.0312(8) 0.0332(8) 0.0283(7) 0.0007(6) -0.0019(6) 0.0012(6)
N1 0.0329(8) 0.0379(9) 0.0361(8) 0.0067(7) 0.0064(6) -0.0009(7)
N2 0.0349(8) 0.0400(10) 0.0458(10) 0.0000(7) 0.0041(7) 0.0097(8)
C17 0.0245(8) 0.0272(8) 0.0277(7) 0.0021(6) 0.0070(6) 0.0004(6)
C7 0.0308(9) 0.0319(9) 0.0299(8) 0.0015(7) 0.0003(6) -0.0013(7)
N4 0.0487(11) 0.0661(13) 0.0476(11) -0.0084(10) 0.0048(8) 0.0217(10)
C15 0.0237(8) 0.0391(10) 0.0359(9) 0.0002(7) 0.0039(6) 0.0026(7)
C16 0.0265(8) 0.0303(8) 0.0259(7) 0.0031(6) 0.0059(6) 0.0006(6)
C13 0.0298(8) 0.0371(9) 0.0359(9) -0.0002(7) 0.0091(7) 0.0108(7)
C14 0.0251(8) 0.0428(11) 0.0475(10) -0.0044(7) 0.0103(7) 0.0090(8)
C12 0.0384(10) 0.0393(10) 0.0351(9) 0.0002(8) 0.0001(7) 0.0038(8)
C6 0.0292(9) 0.0315(9) 0.0449(10) 0.0043(7) 0.0035(7) 0.0007(8)
C1 0.0274(9) 0.0344(9) 0.0421(10) 0.0066(7) 0.0072(7) -0.0038(7)
C2 0.0404(11) 0.0536(13) 0.0580(13) 0.0055(9) 0.0196(10) 0.0023(10)
C8 0.0370(10) 0.0579(13) 0.0454(11) -0.0042(9) 0.0096(8) 0.0041(9)
C5 0.0380(11) 0.0556(14) 0.0517(12) 0.0084(9) -0.0022(9) 0.0069(10)
C11 0.0511(13) 0.0697(15) 0.0404(11) 0.0033(11) -0.0091(9) 0.0125(10)
C3 0.0315(11) 0.0721(16) 0.0802(18) -0.0003(11) 0.0158(11) -0.0033(14)
C4 0.0299(11) 0.0720(17) 0.0753(17) 0.0078(10) -0.0039(10) -0.0017(13)
C9 0.0311(11) 0.093(2) 0.0735(16) -0.0103(12) 0.0026(10) 0.0021(15)
C10 0.0386(12) 0.098(2) 0.0636(16) 0.0009(13) -0.0183(11) 0.0066(14)

loop_
_atom_type_symbol
_atom_type_description
_atom_type_scat_dispersion_real
_atom_type_scat_dispersion_imag
_atom_type_scat_source
C C 0.0181 0.0091 'International Tables Vol C Tables 4.2.6.8 and 6.1.1.4'
H H 0.0000 0.0000 'International Tables Vol C Tables 4.2.6.8 and 6.1.1.4'
Cd Cd 0.1185 4.6533 'International Tables Vol C Tables 4.2.6.8 and 6.1.1.4'
N N 0.0311 0.0180 'International Tables Vol C Tables 4.2.6.8 and 6.1.1.4'
O O 0.0492 0.0322 'International Tables Vol C Tables 4.2.6.8 and 6.1.1.4'
S S 0.3331 0.5567 'International Tables Vol C Tables 4.2.6.8 and 6.1.1.4'

loop_
_geom_angle_atom_site_label_1
_geom_angle_atom_site_label_2
_geom_angle_atom_site_label_3
_geom_angle_site_symmetry_1
_geom_angle_site_symmetry_3
_geom_angle
_geom_angle_publ_flag
N3 Cd1 N3 2_656 . 80.58(7) ?
N1 Cd1 N3 2_656 . 101.57(6) ?
N1 Cd1 N3 2_656 2_656 92.10(6) ?
N1 Cd1 N3 . 2_656 101.57(6) ?
N1 Cd1 N3 . . 92.10(6) ?
N1 Cd1 N1 2_656 . 162.11(10) ?
N1 Cd1 N2 . . 70.41(6) ?
N1 Cd1 N2 . 2_656 96.90(6) ?
N1 Cd1 N2 2_656 . 96.89(6) ?
N1 Cd1 N2 2_656 2_656 70.41(6) ?
N2 Cd1 N3 . . 94.02(6) ?
N2 Cd1 N3 . 2_656 170.30(6) ?
N2 Cd1 N3 2_656 2_656 94.02(6) ?
N2 Cd1 N3 2_656 . 170.30(6) ?
N2 Cd1 N2 . 2_656 92.41(9) ?
O3 S1 O2 . . 113.53(10) ?
O3 S1 O1 . . 113.92(10) ?
O3 S1 C16 . . 107.01(9) ?
O2 S1 C16 . . 105.95(8) ?
O1 S1 O2 . . 110.66(9) ?
O1 S1 C16 . . 105.00(8) ?
Cd1 N3 H3A . . 105.4(16) ?
Cd1 N3 H3B . . 99.6(19) ?
C7 N3 Cd1 . . 126.76(11) ?
C7 N3 H3A . . 110.4(16) ?
C7 N3 H3B . . 111.3(18) ?
H3A N3 H3B . . 100(2) ?
Cd1 N1 H1A . . 102.8(16) ?
Cd1 N1 H1B . . 114(2) ?
C1 N1 Cd1 . . 107.87(12) ?
C1 N1 H1A . . 110.1(17) ?
C1 N1 H1B . . 111(2) ?
H1A N1 H1B . . 111(3) ?
Cd1 N2 H2A . . 100(2) ?
Cd1 N2 H2B . . 116.2(19) ?
C6 N2 Cd1 . . 105.88(12) ?
C6 N2 H2A . . 113(2) ?
C6 N2 H2B . . 110.7(19) ?
H2A N2 H2B . . 111(3) ?
C17 C17 C16 5_676 . 117.68(18) ?
C13 C17 C17 5_676 5_676 119.12(18) ?
C13 C17 C16 5_676 . 123.20(15) ?
C12 C7 N3 . . 119.18(16) ?
C8 C7 N3 . . 119.98(17) ?
C8 C7 C12 . . 120.84(17) ?
C12 N4 H4A . . 113.3(18) ?
C12 N4 H4B . . 110(3) ?
H4A N4 H4B . . 106(3) ?
C16 C15 H15 . . 119.8 ?
C16 C15 C14 . . 120.34(15) ?
C14 C15 H15 . . 119.8 ?
C17 C16 S1 . . 121.00(12) ?
C15 C16 S1 . . 117.74(12) ?
C15 C16 C17 . . 121.26(15) ?
C17 C13 H13 5_676 . 119.3 ?
C14 C13 C17 . 5_676 121.44(16) ?
C14 C13 H13 . . 119.3 ?
C15 C14 H14 . . 119.9 ?
C13 C14 C15 . . 120.15(16) ?
C13 C14 H14 . . 119.9 ?
C7 C12 N4 . . 120.60(17) ?
C7 C12 C11 . . 118.13(19) ?
C11 C12 N4 . . 121.22(19) ?
C1 C6 N2 . . 118.20(16) ?
C5 C6 N2 . . 122.42(19) ?
C5 C6 C1 . . 119.26(18) ?
C6 C1 N1 . . 117.96(17) ?
C2 C1 N1 . . 121.76(19) ?
C2 C1 C6 . . 120.12(19) ?
C1 C2 H2 . . 119.8 ?
C1 C2 C3 . . 120.4(2) ?
C3 C2 H2 . . 119.8 ?
C7 C8 H8 . . 119.9 ?
C7 C8 C9 . . 120.1(2) ?
C9 C8 H8 . . 119.9 ?
C6 C5 H5 . . 119.8 ?
C4 C5 C6 . . 120.3(2) ?
C4 C5 H5 . . 119.8 ?
C12 C11 H11 . . 119.6 ?
C10 C11 C12 . . 120.8(2) ?
C10 C11 H11 . . 119.6 ?
C2 C3 H3 . . 120.2 ?
C4 C3 C2 . . 119.5(2) ?
C4 C3 H3 . . 120.2 ?
C5 C4 H4 . . 119.8 ?
C3 C4 C5 . . 120.4(2) ?
C3 C4 H4 . . 119.8 ?
C8 C9 H9 . . 120.3 ?
C10 C9 C8 . . 119.3(2) ?
C10 C9 H9 . . 120.3 ?
C11 C10 C9 . . 120.8(2) ?
C11 C10 H10 . . 119.6 ?
C9 C10 H10 . . 119.6 ?

loop_
_geom_bond_atom_site_label_1
_geom_bond_atom_site_label_2
_geom_bond_site_symmetry_2
_geom_bond_distance
_geom_bond_publ_flag
Cd1 N3 2_656 2.4230(15) ?
Cd1 N3 . 2.4230(15) ?
Cd1 N1 2_656 2.3388(16) ?
Cd1 N1 . 2.3388(16) ?
Cd1 N2 . 2.4153(17) ?
Cd1 N2 2_656 2.4153(17) ?
S1 O3 . 1.4335(15) ?
S1 O2 . 1.4601(15) ?
S1 O1 . 1.4556(15) ?
S1 C16 . 1.7765(16) ?
N3 C7 . 1.446(2) ?
N3 H3A . 0.86(3) ?
N3 H3B . 0.81(3) ?
N1 C1 . 1.437(2) ?
N1 H1A . 0.88(3) ?
N1 H1B . 0.83(3) ?
N2 C6 . 1.434(2) ?
N2 H2A . 0.81(3) ?
N2 H2B . 0.87(3) ?
C17 C17 5_676 1.423(3) ?
C17 C16 . 1.440(2) ?
C17 C13 5_676 1.415(2) ?
C7 C12 . 1.393(3) ?
C7 C8 . 1.379(3) ?
N4 C12 . 1.403(3) ?
N4 H4A . 0.91(3) ?
N4 H4B . 0.82(4) ?
C15 H15 . 0.9300 ?
C15 C16 . 1.364(2) ?
C15 C14 . 1.406(3) ?
C13 H13 . 0.9300 ?
C13 C14 . 1.366(2) ?
C14 H14 . 0.9300 ?
C12 C11 . 1.398(3) ?
C6 C1 . 1.390(3) ?
C6 C5 . 1.388(3) ?
C1 C2 . 1.381(3) ?
C2 H2 . 0.9300 ?
C2 C3 . 1.386(3) ?
C8 H8 . 0.9300 ?
C8 C9 . 1.392(3) ?
C5 H5 . 0.9300 ?
C5 C4 . 1.380(4) ?
C11 H11 . 0.9300 ?
C11 C10 . 1.370(4) ?
C3 H3 . 0.9300 ?
C3 C4 . 1.380(4) ?
C4 H4 . 0.9300 ?
C9 H9 . 0.9300 ?
C9 C10 . 1.376(4) ?
C10 H10 . 0.9300 ?

loop_
_geom_hbond_atom_site_label_D
_geom_hbond_atom_site_label_H
_geom_hbond_atom_site_label_A
_geom_hbond_site_symmetry_A
_geom_hbond_distance_DH
_geom_hbond_distance_HA
_geom_hbond_distance_DA
_geom_hbond_angle_DHA
_geom_hbond_publ_flag
N3 H3A O2 . 0.86(3) 2.36(3) 3.185(2) 160(2) yes
N2 H2A O2 1_545 0.81(3) 2.30(3) 3.046(3) 154(3) yes
N1 H1B O1 . 0.83(3) 2.18(3) 2.955(2) 156(3) yes
N3 H3B O2 2_656 0.81(3) 2.37(3) 3.097(2) 150(2) yes
N4 H4A O1 2_656 0.91(3) 2.11(3) 3.021(3) 176(3) yes

loop_
_geom_torsion_atom_site_label_1
_geom_torsion_atom_site_label_2
_geom_torsion_atom_site_label_3
_geom_torsion_atom_site_label_4
_geom_torsion_site_symmetry_1
_geom_torsion_site_symmetry_2
_geom_torsion_site_symmetry_3
_geom_torsion_site_symmetry_4
_geom_torsion
_geom_torsion_publ_flag
Cd1 N3 C7 C12 . . . . -62.9(2) ?
Cd1 N3 C7 C8 . . . . 116.43(18) ?
Cd1 N1 C1 C6 . . . . 33.6(2) ?
Cd1 N1 C1 C2 . . . . -141.87(17) ?
Cd1 N2 C6 C1 . . . . -31.2(2) ?
Cd1 N2 C6 C5 . . . . 144.82(18) ?
O3 S1 C16 C17 . . . . -179.81(14) ?
O3 S1 C16 C15 . . . . 1.27(17) ?
O2 S1 C16 C17 . . . . -58.37(15) ?
O2 S1 C16 C15 . . . . 122.71(15) ?
O1 S1 C16 C17 . . . . 58.79(15) ?
O1 S1 C16 C15 . . . . -120.12(15) ?
N3 C7 C12 N4 . . . . 1.2(3) ?
N3 C7 C12 C11 . . . . 178.65(19) ?
N3 C7 C8 C9 . . . . -178.7(2) ?
N1 C1 C2 C3 . . . . 176.0(2) ?
N2 C6 C1 N1 . . . . -0.6(3) ?
N2 C6 C1 C2 . . . . 174.92(19) ?
N2 C6 C5 C4 . . . . -175.1(2) ?
C17 C17 C16 S1 5_676 . . . -178.68(15) ?
C17 C17 C16 C15 5_676 . . . 0.2(3) ?
C17 C13 C14 C15 5_676 . . . 0.8(3) ?
C7 C12 C11 C10 . . . . 0.0(4) ?
C7 C8 C9 C10 . . . . 0.2(4) ?
N4 C12 C11 C10 . . . . 177.5(3) ?
C16 C15 C14 C13 . . . . -0.6(3) ?
C13 C17 C16 S1 5_676 . . . 1.4(2) ?
C13 C17 C16 C15 5_676 . . . -179.75(17) ?
C14 C15 C16 S1 . . . . 178.96(14) ?
C14 C15 C16 C17 . . . . 0.0(3) ?
C12 C7 C8 C9 . . . . 0.6(3) ?
C12 C11 C10 C9 . . . . 0.7(5) ?
C6 C1 C2 C3 . . . . 0.7(3) ?
C6 C5 C4 C3 . . . . 0.0(4) ?
C1 C6 C5 C4 . . . . 0.9(3) ?
C1 C2 C3 C4 . . . . 0.1(4) ?
C2 C3 C4 C5 . . . . -0.5(4) ?
C8 C7 C12 N4 . . . . -178.1(2) ?
C8 C7 C12 C11 . . . . -0.7(3) ?
C8 C9 C10 C11 . . . . -0.8(5) ?
C5 C6 C1 N1 . . . . -176.70(19) ?
C5 C6 C1 C2 . . . . -1.2(3) ?

_cod_database_fobs_code 2022957
